data_1560447
loop_
_publ_author_name
'Wang, Rong-Yan'
'Zhang, Xiao'
'Yang, Qing-Feng'
'Huo, Qi-Sheng'
'Yu, Jie-Hui'
'Xu, Jia-Ning'
'Xu, Ji-Qing'

_publ_section_title
;
 New copper(I) iodides with bisimidazole molecules: Synthesis, structural
 characterization and photoluminescence property
;
_journal_name_full 'Journal of Solid State Chemistry'
_journal_page_first 176
_journal_page_last 185
_journal_paper_doi 10.1016/j.jssc.2017.04.022
_journal_volume 251
_journal_year 2017
_chemical_formula_sum 'C18 H14 Cu I N4'
_chemical_formula_weight 476.77
_space_group_IT_number 14
_space_group_name_Hall '-P 2yn'
_space_group_name_H-M_alt 'P 1 21/n 1'
_symmetry_cell_setting monoclinic
_symmetry_space_group_name_H-M 'P 1 21/n 1'
_atom_sites_solution_hydrogens geom
_atom_sites_solution_primary direct
_atom_sites_solution_secondary difmap
_cell_angle_alpha 90.00
_cell_angle_beta 101.735(3)
_cell_angle_gamma 90.00
_cell_formula_units_Z 4
_cell_length_a 10.0197(8)
_cell_length_b 7.6791(6)
_cell_length_c 22.4578(18)
_cell_measurement_reflns_used 5967
_cell_measurement_temperature 297(2)
_cell_measurement_theta_max 25.1099
_cell_measurement_theta_min 3.1127
_cell_volume 1691.8(2)
_computing_cell_refinement 'Bruker SMAR'
_computing_data_collection 'Bruker SMAR'
_computing_data_reduction 'Bruker SMAR'
_computing_structure_refinement 'SHELXL-97 (Sheldrick, 1997)'
_computing_structure_solution 'SHELXS-97 (Sheldrick, 1990)'
_diffrn_ambient_temperature 297(2)
_diffrn_detector_area_resol_mean 9.00cm
_diffrn_measured_fraction_theta_full 0.993
_diffrn_measured_fraction_theta_max 0.993
_diffrn_measurement_device_type 'CCD area detector'
_diffrn_measurement_method 'phi and omega scans'
_diffrn_radiation_monochromator graphite
_diffrn_radiation_source 'fine-focus sealed tube'
_diffrn_radiation_type MoK\a
_diffrn_radiation_wavelength 0.71073
_diffrn_reflns_av_R_equivalents 0.0721
_diffrn_reflns_av_sigmaI/netI 0.0440
_diffrn_reflns_limit_h_max 11
_diffrn_reflns_limit_h_min -11
_diffrn_reflns_limit_k_max 9
_diffrn_reflns_limit_k_min -9
_diffrn_reflns_limit_l_max 26
_diffrn_reflns_limit_l_min -26
_diffrn_reflns_number 11718
_diffrn_reflns_theta_full 25.15
_diffrn_reflns_theta_max 25.15
_diffrn_reflns_theta_min 2.44
_diffrn_standards_decay_% none
_diffrn_standards_interval_count none
_diffrn_standards_interval_time none
_diffrn_standards_number none
_exptl_absorpt_coefficient_mu 3.122
_exptl_absorpt_correction_T_max 0.688
_exptl_absorpt_correction_T_min 0.673
_exptl_absorpt_correction_type empirical
_exptl_absorpt_process_details SADABS
_exptl_crystal_colour yellow
_exptl_crystal_density_diffrn 1.872
_exptl_crystal_density_method 'not measured'
_exptl_crystal_description columnar
_exptl_crystal_F_000 928
_exptl_crystal_size_max 0.13
_exptl_crystal_size_mid 0.12
_exptl_crystal_size_min 0.12
_refine_diff_density_max 0.638
_refine_diff_density_min -1.021
_refine_diff_density_rms 0.179
_refine_ls_extinction_method none
_refine_ls_goodness_of_fit_ref 1.115
_refine_ls_hydrogen_treatment constr
_refine_ls_matrix_type full
_refine_ls_number_parameters 217
_refine_ls_number_reflns 3007
_refine_ls_number_restraints 0
_refine_ls_restrained_S_all 1.115
_refine_ls_R_factor_all 0.0492
_refine_ls_R_factor_gt 0.0375
_refine_ls_shift/su_max 0.001
_refine_ls_shift/su_mean 0.000
_refine_ls_structure_factor_coef Fsqd
_refine_ls_weighting_details 'calc w=1/[\s^2^(Fo^2^)+(0.0700P)^2^+1.0811P] where P=(Fo^2^+2Fc^2^)/3'
_refine_ls_weighting_scheme calc
_refine_ls_wR_factor_gt 0.1027
_refine_ls_wR_factor_ref 0.1179
_reflns_number_gt 2574
_reflns_number_total 3007
_reflns_threshold_expression >2sigma(I)
_cod_data_source_file JSSC-2017-251-176.CIF
_cod_data_source_block 2
_cod_original_sg_symbol_H-M P2(1)/n
_cod_database_code 1560447

loop_
_symmetry_equiv_pos_as_xyz
'x, y, z'
'-x+1/2, y+1/2, -z+1/2'
'-x, -y, -z'
'x-1/2, -y-1/2, z-1/2'

loop_
_atom_site_label
_atom_site_type_symbol
_atom_site_fract_x
_atom_site_fract_y
_atom_site_fract_z
_atom_site_U_iso_or_equiv
_atom_site_adp_type
_atom_site_occupancy
_atom_site_symmetry_multiplicity
_atom_site_calc_flag
_atom_site_refinement_flags
_atom_site_disorder_assembly
_atom_site_disorder_group
Cu1 Cu 0.64717(7) 0.99644(10) 0.22325(3) 0.0385(2) Uani 1 1 d . . .
I1 I 0.60949(3) 0.64376(5) 0.210134(15) 0.03524(16) Uani 1 1 d . . .
N1 N 0.5173(4) 1.0707(6) 0.27494(19) 0.0337(10) Uani 1 1 d . . .
N2 N 0.1676(4) 2.4281(6) 0.64034(18) 0.0314(10) Uani 1 1 d . . .
N3 N 0.4052(4) 1.2432(6) 0.32615(18) 0.0308(10) Uani 1 1 d . . .
N4 N 0.1915(4) 2.2601(6) 0.56369(18) 0.0289(9) Uani 1 1 d . . .
C1 C 0.4117(6) 0.9783(9) 0.2910(2) 0.0408(14) Uani 1 1 d . . .
H1A H 0.3916 0.8620 0.2816 0.049 Uiso 1 1 calc R . .
C2 C 0.3424(6) 1.0826(8) 0.3223(3) 0.0443(14) Uani 1 1 d . . .
H2B H 0.2669 1.0521 0.3383 0.053 Uiso 1 1 calc R . .
C3 C 0.5090(6) 1.2278(8) 0.2969(2) 0.0352(12) Uani 1 1 d . . .
H3A H 0.5682 1.3181 0.2926 0.042 Uiso 1 1 calc R . .
C4 C 0.2048(5) 1.5734(8) 0.3906(2) 0.0351(12) Uani 1 1 d . . .
H4A H 0.1139 1.6001 0.3898 0.042 Uiso 1 1 calc R . .
C5 C 0.3067(5) 1.6776(6) 0.4244(2) 0.0292(11) Uani 1 1 d . . .
C6 C 0.4417(5) 1.6351(7) 0.4233(3) 0.0384(13) Uani 1 1 d . . .
H6A H 0.5115 1.7027 0.4455 0.046 Uiso 1 1 calc R . .
C7 C 0.4744(5) 1.4955(8) 0.3903(3) 0.0400(13) Uani 1 1 d . . .
H7A H 0.5650 1.4705 0.3898 0.048 Uiso 1 1 calc R . .
C8 C 0.3713(5) 1.3934(7) 0.3579(2) 0.0302(11) Uani 1 1 d . . .
C9 C 0.2363(5) 1.4305(8) 0.3581(2) 0.0370(13) Uani 1 1 d . . .
H9A H 0.1672 1.3604 0.3366 0.044 Uiso 1 1 calc R . .
C10 C 0.1603(6) 2.4236(8) 0.5402(2) 0.0361(12) Uani 1 1 d . . .
H10A H 0.1508 2.4574 0.4998 0.043 Uiso 1 1 calc R . .
C11 C 0.1460(5) 2.5259(7) 0.5878(2) 0.0345(12) Uani 1 1 d . . .
H11A H 0.1249 2.6439 0.5853 0.041 Uiso 1 1 calc R . .
C12 C 0.1952(6) 2.2705(7) 0.6239(2) 0.0339(12) Uani 1 1 d . . .
H12A H 0.2149 2.1771 0.6505 0.041 Uiso 1 1 calc R . .
C13 C 0.3528(6) 1.8598(7) 0.5187(3) 0.0387(13) Uani 1 1 d . . .
H13A H 0.4260 1.7874 0.5342 0.046 Uiso 1 1 calc R . .
C14 C 0.2735(5) 1.8266(6) 0.4610(2) 0.0295(11) Uani 1 1 d . . .
C15 C 0.1641(5) 1.9363(8) 0.4393(2) 0.0337(12) Uani 1 1 d . . .
H15A H 0.1088 1.9147 0.4014 0.040 Uiso 1 1 calc R . .
C16 C 0.1360(5) 2.0778(8) 0.4733(2) 0.0348(12) Uani 1 1 d . . .
H16A H 0.0629 2.1507 0.4581 0.042 Uiso 1 1 calc R . .
C17 C 0.2173(5) 2.1097(6) 0.5298(2) 0.0275(11) Uani 1 1 d . . .
C18 C 0.3237(6) 1.9994(7) 0.5530(2) 0.0373(13) Uani 1 1 d . . .
H18A H 0.3760 2.0186 0.5917 0.045 Uiso 1 1 calc R . .

loop_
_atom_site_aniso_label
_atom_site_aniso_U_11
_atom_site_aniso_U_22
_atom_site_aniso_U_33
_atom_site_aniso_U_23
_atom_site_aniso_U_13
_atom_site_aniso_U_12
Cu1 0.0435(4) 0.0430(4) 0.0329(4) 0.0001(3) 0.0169(3) 0.0024(3)
I1 0.0355(2) 0.0280(2) 0.0402(2) 0.00006(14) 0.00304(16) 0.00367(14)
N1 0.033(2) 0.038(3) 0.033(2) -0.003(2) 0.0132(19) 0.000(2)
N2 0.032(2) 0.032(2) 0.031(2) 0.002(2) 0.0071(18) 0.004(2)
N3 0.030(2) 0.034(3) 0.032(2) -0.0040(19) 0.0131(18) -0.0057(19)
N4 0.032(2) 0.032(2) 0.024(2) 0.0004(18) 0.0078(17) 0.0022(19)
C1 0.048(3) 0.041(4) 0.038(3) -0.008(2) 0.020(3) -0.016(3)
C2 0.047(3) 0.048(4) 0.046(3) -0.009(3) 0.030(3) -0.013(3)
C3 0.037(3) 0.031(3) 0.043(3) 0.002(2) 0.020(2) -0.003(2)
C4 0.022(2) 0.051(3) 0.034(3) -0.007(3) 0.010(2) 0.000(3)
C5 0.033(3) 0.027(3) 0.029(3) 0.000(2) 0.010(2) -0.003(2)
C6 0.021(3) 0.038(3) 0.056(4) -0.015(3) 0.007(2) -0.009(2)
C7 0.023(3) 0.040(3) 0.060(4) -0.005(3) 0.015(2) -0.003(2)
C8 0.032(3) 0.028(3) 0.033(3) 0.001(2) 0.012(2) -0.003(2)
C9 0.028(3) 0.052(3) 0.030(3) -0.010(3) 0.003(2) -0.005(3)
C10 0.042(3) 0.040(3) 0.028(3) 0.004(2) 0.010(2) 0.008(3)
C11 0.033(3) 0.036(3) 0.035(3) 0.008(2) 0.007(2) 0.003(2)
C12 0.043(3) 0.028(3) 0.030(3) 0.006(2) 0.007(2) -0.001(2)
C13 0.041(3) 0.032(3) 0.036(3) 0.002(2) -0.008(2) 0.010(3)
C14 0.029(3) 0.031(3) 0.031(3) -0.002(2) 0.011(2) -0.001(2)
C15 0.030(3) 0.047(3) 0.023(2) 0.000(2) 0.005(2) 0.002(3)
C16 0.028(3) 0.047(3) 0.029(3) 0.002(2) 0.006(2) 0.012(3)
C17 0.035(3) 0.025(3) 0.025(2) 0.000(2) 0.011(2) -0.001(2)
C18 0.046(3) 0.036(3) 0.026(3) -0.003(2) -0.002(2) 0.000(3)

loop_
_atom_type_symbol
_atom_type_description
_atom_type_scat_dispersion_real
_atom_type_scat_dispersion_imag
_atom_type_scat_source
C C 0.0033 0.0016 'International Tables Vol C Tables 4.2.6.8 and 6.1.1.4'
H H 0.0000 0.0000 'International Tables Vol C Tables 4.2.6.8 and 6.1.1.4'
N N 0.0061 0.0033 'International Tables Vol C Tables 4.2.6.8 and 6.1.1.4'
Cu Cu 0.3201 1.2651 'International Tables Vol C Tables 4.2.6.8 and 6.1.1.4'
I I -0.4742 1.8119 'International Tables Vol C Tables 4.2.6.8 and 6.1.1.4'

loop_
_geom_angle_atom_site_label_1
_geom_angle_atom_site_label_2
_geom_angle_atom_site_label_3
_geom_angle
_geom_angle_site_symmetry_1
_geom_angle_site_symmetry_3
N1 Cu1 N2 131.40(19) . 4_695
N1 Cu1 I1 104.64(14) . .
N2 Cu1 I1 102.95(13) 4_695 .
N1 Cu1 I1 99.93(13) . 2_655
N2 Cu1 I1 97.83(12) 4_695 2_655
I1 Cu1 I1 122.52(3) . 2_655
Cu1 I1 Cu1 104.686(19) . 2_645
C3 N1 C1 105.3(4) . .
C3 N1 Cu1 125.4(4) . .
C1 N1 Cu1 129.0(4) . .
C12 N2 C11 105.5(4) . .
C12 N2 Cu1 126.7(4) . 4_596
C11 N2 Cu1 127.7(4) . 4_596
C3 N3 C2 106.2(4) . .
C3 N3 C8 126.9(4) . .
C2 N3 C8 126.8(4) . .
C12 N4 C10 106.8(4) . .
C12 N4 C17 127.5(4) . .
C10 N4 C17 125.7(4) . .
C2 C1 N1 109.5(5) . .
C1 C2 N3 106.6(5) . .
N1 C3 N3 112.3(5) . .
C9 C4 C5 121.3(5) . .
C4 C5 C6 117.4(5) . .
C4 C5 C14 121.4(5) . .
C6 C5 C14 121.1(5) . .
C7 C6 C5 121.9(5) . .
C8 C7 C6 119.3(5) . .
C7 C8 C9 120.6(5) . .
C7 C8 N3 119.4(5) . .
C9 C8 N3 119.9(5) . .
C8 C9 C4 119.4(5) . .
C11 C10 N4 106.1(4) . .
C10 C11 N2 109.6(5) . .
N2 C12 N4 111.9(5) . .
C18 C13 C14 120.8(5) . .
C15 C14 C13 118.3(5) . .
C15 C14 C5 121.5(5) . .
C13 C14 C5 120.3(5) . .
C16 C15 C14 121.0(5) . .
C17 C16 C15 119.7(5) . .
C18 C17 C16 120.2(5) . .
C18 C17 N4 120.2(4) . .
C16 C17 N4 119.5(5) . .
C17 C18 C13 120.0(5) . .

loop_
_geom_bond_atom_site_label_1
_geom_bond_atom_site_label_2
_geom_bond_distance
_geom_bond_site_symmetry_2
Cu1 N1 1.995(4) .
Cu1 N2 2.000(4) 4_695
Cu1 I1 2.7420(9) .
Cu1 I1 2.8248(8) 2_655
I1 Cu1 2.8248(8) 2_645
N1 C3 1.312(7) .
N1 C1 1.381(7) .
N2 C12 1.311(7) .
N2 C11 1.378(6) .
N2 Cu1 2.000(4) 4_596
N3 C3 1.344(6) .
N3 C2 1.380(7) .
N3 C8 1.433(7) .
N4 C12 1.347(6) .
N4 C10 1.373(7) .
N4 C17 1.435(6) .
C1 C2 1.349(8) .
C4 C9 1.390(8) .
C4 C5 1.394(7) .
C5 C6 1.396(7) .
C5 C14 1.485(7) .
C6 C7 1.381(8) .
C7 C8 1.380(8) .
C8 C9 1.383(7) .
C10 C11 1.358(7) .
C13 C18 1.385(8) .
C13 C14 1.399(8) .
C14 C15 1.390(7) .
C15 C16 1.389(7) .
C16 C17 1.384(7) .
C17 C18 1.379(7) .
